data_7246961
loop_
_publ_author_name
'Mandal, Koushik'
'Hasija, Avantika'
'Shukla, Rahul'
'Hathwar, Venkatesha R.'
'Chopra, Deepak'

_publ_section_title
;
 Quantitative evaluation of the electronic features involving
 "nucleophilic-electrophilic" character in the chalcogen sulfur.
;
_journal_issue 29
_journal_name_full 'Physical chemistry chemical physics : PCCP'
_journal_page_first 19427
_journal_page_last 19434
_journal_paper_doi 10.1039/d3cp02526h
_journal_volume 25
_journal_year 2023
_chemical_formula_moiety 'C5 H4 O S'
_chemical_formula_sum 'C5 H4 O S'
_chemical_formula_weight 112.14
_chemical_name_systematic 1B
_space_group_crystal_system monoclinic
_space_group_IT_number 14
_space_group_name_Hall '-P 2yn'
_space_group_name_H-M_alt 'P 1 21/n 1'
_atom_sites_solution_hydrogens difmap
_atom_sites_solution_primary dual
_audit_creation_date 2023-05-22
_audit_creation_method
;
Olex2 1.5
(compiled 2023.03.06 svn.rbb2c1857 for OlexSys, GUI svn.r6748)
;
_audit_update_record
;
2023-05-31 deposited with the CCDC.	2023-06-30 downloaded from the CCDC.
;
_cell_angle_alpha 90
_cell_angle_beta 91.799(3)
_cell_angle_gamma 90
_cell_formula_units_Z 4
_cell_length_a 7.2300(4)
_cell_length_b 7.9881(4)
_cell_length_c 8.7762(5)
_cell_measurement_reflns_used 2275
_cell_measurement_temperature 100(2)
_cell_measurement_theta_max 30.06
_cell_measurement_theta_min 3.45
_cell_volume 506.61(5)
_computing_cell_refinement 'SAINT v8.37A (Bruker, 2015)'
_computing_data_reduction 'SAINT v8.37A (Bruker, 2015)'
_computing_molecular_graphics 'Olex2 1.5 (Dolomanov et al., 2009)'
_computing_publication_material 'Olex2 1.5 (Dolomanov et al., 2009)'
_computing_structure_refinement 'SHELXL 2018/3 (Sheldrick, 2015)'
_computing_structure_solution 'SHELXT 2014/5 (Sheldrick, 2014)'
_diffrn_ambient_temperature 100(2)
_diffrn_measured_fraction_theta_full 0.924
_diffrn_measured_fraction_theta_max 0.870
_diffrn_measurement_device_type 'Bruker APEX-II CCD'
_diffrn_measurement_method '\f and \w scans'
_diffrn_radiation_type MoK\a
_diffrn_radiation_wavelength 0.71073
_diffrn_reflns_av_R_equivalents 0.0378
_diffrn_reflns_av_unetI/netI 0.0283
_diffrn_reflns_Laue_measured_fraction_full 0.924
_diffrn_reflns_Laue_measured_fraction_max 0.870
_diffrn_reflns_limit_h_max 10
_diffrn_reflns_limit_h_min -10
_diffrn_reflns_limit_k_max 9
_diffrn_reflns_limit_k_min -9
_diffrn_reflns_limit_l_max 12
_diffrn_reflns_limit_l_min -12
_diffrn_reflns_number 6554
_diffrn_reflns_point_group_measured_fraction_full 0.924
_diffrn_reflns_point_group_measured_fraction_max 0.870
_diffrn_reflns_theta_full 25.242
_diffrn_reflns_theta_max 30.123
_diffrn_reflns_theta_min 3.450
_exptl_absorpt_coefficient_mu 0.493
_exptl_absorpt_correction_T_max 0.7460
_exptl_absorpt_correction_T_min 0.5535
_exptl_absorpt_correction_type multi-scan
_exptl_absorpt_process_details
;
SADABS-2014/5 (Bruker,2014/5) was used for absorption correction.
wR2(int) was 0.0707 before and 0.0478 after correction.
The Ratio of minimum to maximum transmission is 0.7420.
The \l/2 correction factor is 0.00150.
;
_exptl_crystal_colour 'clear light colourless'
_exptl_crystal_colour_lustre clear
_exptl_crystal_colour_modifier light
_exptl_crystal_colour_primary colourless
_exptl_crystal_density_diffrn 1.470
_exptl_crystal_description block
_exptl_crystal_F_000 232
_exptl_crystal_recrystallization_method 'Insitu cryo crystalization'
_exptl_crystal_size_max 0.3
_exptl_crystal_size_mid 0.3
_exptl_crystal_size_min 0.3
_refine_diff_density_max 0.591
_refine_diff_density_min -0.260
_refine_diff_density_rms 0.063
_refine_ls_extinction_method none
_refine_ls_goodness_of_fit_ref 1.060
_refine_ls_hydrogen_treatment refall
_refine_ls_matrix_type full
_refine_ls_number_parameters 80
_refine_ls_number_reflns 1306
_refine_ls_number_restraints 0
_refine_ls_restrained_S_all 1.060
_refine_ls_R_factor_all 0.0449
_refine_ls_R_factor_gt 0.0375
_refine_ls_shift/su_max 0.000
_refine_ls_shift/su_mean 0.000
_refine_ls_structure_factor_coef Fsqd
_refine_ls_weighting_details 'w=1/[\s^2^(Fo^2^)+(0.0535P)^2^+0.2026P] where P=(Fo^2^+2Fc^2^)/3'
_refine_ls_weighting_scheme calc
_refine_ls_wR_factor_gt 0.0940
_refine_ls_wR_factor_ref 0.0983
_reflns_Friedel_coverage 0.000
_reflns_number_gt 1127
_reflns_number_total 1306
_reflns_threshold_expression 'I > 2\s(I)'
_cod_data_source_file d3cp02526h2.cif
_cod_data_source_block 1B
_cod_depositor_comments 'Adding full bibliography for 7246960--7246964.cif.'
_cod_database_code 7246961
_shelx_shelxl_version_number 2018/3
_shelx_space_group_comment
;
The symmetry employed for this shelxl refinement is uniquely defined
by the following loop, which should always be used as a source of
symmetry information in preference to the above space-group names.
They are only intended as comments.
;
_shelx_estimated_absorpt_t_max 0.866
_shelx_estimated_absorpt_t_min 0.866
_olex2_refinement_description
;
;
_olex2_submission_special_instructions 'No special instructions were received'

loop_
_space_group_symop_operation_xyz
'x, y, z'
'-x+1/2, y+1/2, -z+1/2'
'-x, -y, -z'
'x-1/2, -y-1/2, z-1/2'

loop_
_atom_site_label
_atom_site_type_symbol
_atom_site_fract_x
_atom_site_fract_y
_atom_site_fract_z
_atom_site_U_iso_or_equiv
_atom_site_adp_type
_atom_site_occupancy
_atom_site_site_symmetry_order
_atom_site_calc_flag
_atom_site_refinement_flags_posn
_atom_site_refinement_flags_adp
_atom_site_refinement_flags_occupancy
_atom_site_disorder_assembly
_atom_site_disorder_group
S1 S 0.81699(5) 0.54213(6) 0.66390(5) 0.02724(16) Uani 1 1 d . . . . .
O1 O 0.23264(16) 0.84830(18) 0.59556(14) 0.0311(3) Uani 1 1 d . . . . .
C2 C 0.5034(2) 0.6829(2) 0.62757(16) 0.0196(3) Uani 1 1 d . . . . .
C3 C 0.6266(2) 0.7745(2) 0.53457(17) 0.0217(3) Uani 1 1 d . . . . .
C1 C 0.5885(2) 0.5536(2) 0.70414(18) 0.0235(3) Uani 1 1 d . . . . .
C4 C 0.8005(2) 0.7112(2) 0.54264(18) 0.0242(3) Uani 1 1 d . . . . .
C5 C 0.3083(2) 0.7232(2) 0.64664(18) 0.0244(4) Uani 1 1 d . . . . .
H1 H 0.528(3) 0.471(3) 0.777(2) 0.026(5) Uiso 1 1 d . . . . .
H3 H 0.596(3) 0.863(3) 0.477(2) 0.031(5) Uiso 1 1 d . . . . .
H5 H 0.240(3) 0.637(3) 0.707(2) 0.029(5) Uiso 1 1 d . . . . .
H4 H 0.910(3) 0.752(3) 0.495(3) 0.035(6) Uiso 1 1 d . . . . .

loop_
_atom_site_aniso_label
_atom_site_aniso_U_11
_atom_site_aniso_U_22
_atom_site_aniso_U_33
_atom_site_aniso_U_23
_atom_site_aniso_U_13
_atom_site_aniso_U_12
S1 0.0224(2) 0.0285(3) 0.0308(2) 0.00307(16) 0.00120(15) 0.00434(15)
O1 0.0229(5) 0.0304(8) 0.0403(7) -0.0009(5) 0.0064(5) 0.0039(5)
C2 0.0195(6) 0.0197(9) 0.0197(7) -0.0032(5) 0.0038(5) -0.0022(5)
C3 0.0217(7) 0.0220(10) 0.0217(7) 0.0012(6) 0.0046(5) -0.0005(6)
C1 0.0242(7) 0.0224(10) 0.0241(7) 0.0001(6) 0.0043(6) -0.0017(6)
C4 0.0209(7) 0.0264(10) 0.0255(7) 0.0003(6) 0.0044(5) -0.0016(6)
C5 0.0207(7) 0.0273(11) 0.0255(8) -0.0046(6) 0.0060(6) -0.0018(6)

loop_
_atom_type_symbol
_atom_type_description
_atom_type_scat_dispersion_real
_atom_type_scat_dispersion_imag
_atom_type_scat_source
C C 0.0033 0.0016 'International Tables Vol C Tables 4.2.6.8 and 6.1.1.4'
H H 0.0000 0.0000 'International Tables Vol C Tables 4.2.6.8 and 6.1.1.4'
O O 0.0106 0.0060 'International Tables Vol C Tables 4.2.6.8 and 6.1.1.4'
S S 0.1246 0.1234 'International Tables Vol C Tables 4.2.6.8 and 6.1.1.4'

loop_
_geom_angle_atom_site_label_1
_geom_angle_atom_site_label_2
_geom_angle_atom_site_label_3
_geom_angle
_geom_angle_site_symmetry_1
_geom_angle_site_symmetry_3
_geom_angle_publ_flag
C1 S1 C4 92.13(8) . . ?
C3 C2 C5 125.02(15) . . ?
C1 C2 C3 112.87(14) . . ?
C1 C2 C5 122.07(14) . . ?
C2 C3 H3 125.4(14) . . ?
C4 C3 C2 111.89(15) . . ?
C4 C3 H3 122.7(14) . . ?
S1 C1 H1 122.2(12) . . ?
C2 C1 S1 111.31(12) . . ?
C2 C1 H1 126.5(12) . . ?
S1 C4 H4 119.6(14) . . ?
C3 C4 S1 111.80(12) . . ?
C3 C4 H4 128.5(14) . . ?
O1 C5 C2 124.21(15) . . ?
O1 C5 H5 122.0(12) . . ?
C2 C5 H5 113.7(12) . . ?

loop_
_geom_bond_atom_site_label_1
_geom_bond_atom_site_label_2
_geom_bond_distance
_geom_bond_site_symmetry_2
_geom_bond_publ_flag
S1 C1 1.7023(16) . ?
S1 C4 1.7212(18) . ?
O1 C5 1.218(2) . ?
C2 C3 1.428(2) . ?
C2 C1 1.368(2) . ?
C2 C5 1.462(2) . ?
C3 C4 1.355(2) . ?
C3 H3 0.89(2) . ?
C1 H1 1.03(2) . ?
C4 H4 0.97(2) . ?
C5 H5 1.01(2) . ?

loop_
_geom_torsion_atom_site_label_1
_geom_torsion_atom_site_label_2
_geom_torsion_atom_site_label_3
_geom_torsion_atom_site_label_4
_geom_torsion
_geom_torsion_site_symmetry_1
_geom_torsion_site_symmetry_2
_geom_torsion_site_symmetry_3
_geom_torsion_site_symmetry_4
_geom_torsion_publ_flag
C2 C3 C4 S1 -0.62(19) . . . . ?
C3 C2 C1 S1 -0.10(18) . . . . ?
C3 C2 C5 O1 -6.7(3) . . . . ?
C1 S1 C4 C3 0.49(14) . . . . ?
C1 C2 C3 C4 0.5(2) . . . . ?
C1 C2 C5 O1 170.79(15) . . . . ?
C4 S1 C1 C2 -0.21(13) . . . . ?
C5 C2 C3 C4 178.13(15) . . . . ?
C5 C2 C1 S1 -177.83(12) . . . . ?
